data_4345635
loop_
_publ_author_name
'Gallagher, Audrey T.'
'Malliakas, Christos D.'
'Harris, T. David'

_publ_section_title
;
 CO Binding at a Four-Coordinate Cobaltous Porphyrin Site in a
 Metal-Organic Framework: Structural, EPR, and Gas Adsorption Analysis.
;
_journal_issue 8
_journal_name_full 'Inorganic chemistry'
_journal_page_first 4655
_journal_page_last 4662
_journal_paper_doi 10.1021/acs.inorgchem.7b00292
_journal_volume 56
_journal_year 2017
_chemical_formula_sum 'C150 H72 Co3 N12 O70 Zr12'
_chemical_formula_weight 4433.7
_chemical_name_systematic ' ?'
_space_group_IT_number 229
_symmetry_cell_setting cubic
_symmetry_Int_Tables_number 229
_symmetry_space_group_name_Hall '-I 4 2 3'
_symmetry_space_group_name_H-M 'I m -3 m'
_cell_angle_alpha 90
_cell_angle_beta 90
_cell_angle_gamma 90
_cell_formula_units_Z 4
_cell_length_a 38.399(6)
_cell_length_b 38.399(6)
_cell_length_c 38.399(6)
_cell_measurement_reflns_used 4168
_cell_measurement_temperature 8
_cell_measurement_theta_max 20.93
_cell_measurement_theta_min 1.3
_cell_volume 56619(15)
_computing_cell_refinement 'SAINT V8.34A (Bruker, 2013)'
_computing_data_collection 'APEX2 V2014.11-0 (Bruker, 2014)'
_computing_data_reduction 'Bruker SAINT'
_diffrn_ambient_temperature 8
_diffrn_detector_area_resol_mean 8
_diffrn_measured_fraction_theta_full 0.98
_diffrn_measured_fraction_theta_max 0.98
_diffrn_measurement_device_type 'Bruker Kappa APEX CCD area detector'
_diffrn_measurement_method '\w and \f scans'
_diffrn_radiation_probe x-ray
_diffrn_radiation_source 'X-ray tube'
_diffrn_radiation_type 'Mo K\a'
_diffrn_radiation_wavelength 0.71073
_diffrn_reflns_av_R_equivalents 0
_diffrn_reflns_av_unetI/netI 0.1007
_diffrn_reflns_limit_h_max 21
_diffrn_reflns_limit_h_min 0
_diffrn_reflns_limit_k_max 38
_diffrn_reflns_limit_k_min 2
_diffrn_reflns_limit_l_max 26
_diffrn_reflns_limit_l_min 0
_diffrn_reflns_number 2819
_diffrn_reflns_theta_full 20.78
_diffrn_reflns_theta_max 20.93
_diffrn_reflns_theta_min 1.3
_diffrn_source 'sealed tube'
_exptl_absorpt_coefficient_mu 0.325
_exptl_absorpt_correction_T_max 0.7524
_exptl_absorpt_correction_T_min 0.6110
_exptl_absorpt_correction_type integration
_exptl_absorpt_process_details SADABS
_exptl_crystal_colour red
_exptl_crystal_density_diffrn 0.5201
_exptl_crystal_description cube
_exptl_crystal_F_000 8708
_exptl_crystal_size_max 0.278
_exptl_crystal_size_mid 0.246
_exptl_crystal_size_min 0.225
_refine_diff_density_max 1.25
_refine_diff_density_min -0.94
_refine_ls_extinction_method none
_refine_ls_goodness_of_fit_gt 2.05
_refine_ls_goodness_of_fit_ref 1.68
_refine_ls_hydrogen_treatment constr
_refine_ls_number_constraints 33
_refine_ls_number_parameters 102
_refine_ls_number_reflns 2590
_refine_ls_number_restraints 1
_refine_ls_R_factor_all 0.1480
_refine_ls_R_factor_gt 0.1084
_refine_ls_shift/su_max 0.0375
_refine_ls_shift/su_mean 0.0083
_refine_ls_structure_factor_coef Fsqd
_refine_ls_weighting_details w=1/(\s^2^(I)+0.0004I^2^)
_refine_ls_weighting_scheme sigma
_refine_ls_wR_factor_gt 0.1653
_refine_ls_wR_factor_ref 0.1730
_reflns_number_gt 1613
_reflns_number_total 2590
_reflns_threshold_expression I>2\s(I)
_cod_data_source_file ic7b00292_si_002.cif
_cod_data_source_block PCN224CoCO_8K
_cod_depositor_comments
;
The following automatic conversions were performed:

'_diffrn_radiation_probe' value 'X-ray' changed to 'x-ray' according
to
/home/data/users/saulius/crontab/automatic-downloads/rss-feeds/ACS/lib/dictionaries/cif_core.dic
dictionary named 'cif_core.dic' version 2.4.2 from 2011-04-26.

Automatic conversion script
Id: cif_fix_values 4973 2017-02-22 13:04:09Z antanas 

 Adding full bibliography for 4345635--4345637.cif.
;
_cod_original_cell_volume 56618(14)
_cod_original_sg_symbol_Hall '-I 4;2;3'
_cod_database_code 4345635

loop_
_space_group_symop_id
_space_group_symop_operation_xyz
1 x,y,z
2 -x,-y,z
3 -x,y,-z
4 x,-y,-z
5 z,x,y
6 z,-x,-y
7 -z,-x,y
8 -z,x,-y
9 y,z,x
10 -y,z,-x
11 y,-z,-x
12 -y,-z,x
13 y,x,-z
14 -y,-x,-z
15 y,-x,z
16 -y,x,z
17 x,z,-y
18 -x,z,y
19 -x,-z,-y
20 x,-z,y
21 z,y,-x
22 z,-y,x
23 -z,y,x
24 -z,-y,-x
25 -x,-y,-z
26 x,y,-z
27 x,-y,z
28 -x,y,z
29 -z,-x,-y
30 -z,x,y
31 z,x,-y
32 z,-x,y
33 -y,-z,-x
34 y,-z,x
35 -y,z,x
36 y,z,-x
37 -y,-x,z
38 y,x,z
39 -y,x,-z
40 y,-x,-z
41 -x,-z,y
42 x,-z,-y
43 x,z,y
44 -x,z,-y
45 -z,-y,x
46 -z,y,-x
47 z,-y,-x
48 z,y,x
49 x+1/2,y+1/2,z+1/2
50 -x+1/2,-y+1/2,z+1/2
51 -x+1/2,y+1/2,-z+1/2
52 x+1/2,-y+1/2,-z+1/2
53 z+1/2,x+1/2,y+1/2
54 z+1/2,-x+1/2,-y+1/2
55 -z+1/2,-x+1/2,y+1/2
56 -z+1/2,x+1/2,-y+1/2
57 y+1/2,z+1/2,x+1/2
58 -y+1/2,z+1/2,-x+1/2
59 y+1/2,-z+1/2,-x+1/2
60 -y+1/2,-z+1/2,x+1/2
61 y+1/2,x+1/2,-z+1/2
62 -y+1/2,-x+1/2,-z+1/2
63 y+1/2,-x+1/2,z+1/2
64 -y+1/2,x+1/2,z+1/2
65 x+1/2,z+1/2,-y+1/2
66 -x+1/2,z+1/2,y+1/2
67 -x+1/2,-z+1/2,-y+1/2
68 x+1/2,-z+1/2,y+1/2
69 z+1/2,y+1/2,-x+1/2
70 z+1/2,-y+1/2,x+1/2
71 -z+1/2,y+1/2,x+1/2
72 -z+1/2,-y+1/2,-x+1/2
73 -x+1/2,-y+1/2,-z+1/2
74 x+1/2,y+1/2,-z+1/2
75 x+1/2,-y+1/2,z+1/2
76 -x+1/2,y+1/2,z+1/2
77 -z+1/2,-x+1/2,-y+1/2
78 -z+1/2,x+1/2,y+1/2
79 z+1/2,x+1/2,-y+1/2
80 z+1/2,-x+1/2,y+1/2
81 -y+1/2,-z+1/2,-x+1/2
82 y+1/2,-z+1/2,x+1/2
83 -y+1/2,z+1/2,x+1/2
84 y+1/2,z+1/2,-x+1/2
85 -y+1/2,-x+1/2,z+1/2
86 y+1/2,x+1/2,z+1/2
87 -y+1/2,x+1/2,-z+1/2
88 y+1/2,-x+1/2,-z+1/2
89 -x+1/2,-z+1/2,y+1/2
90 x+1/2,-z+1/2,-y+1/2
91 x+1/2,z+1/2,y+1/2
92 -x+1/2,z+1/2,-y+1/2
93 -z+1/2,-y+1/2,x+1/2
94 -z+1/2,y+1/2,-x+1/2
95 z+1/2,-y+1/2,-x+1/2
96 z+1/2,y+1/2,x+1/2

loop_
_atom_site_label
_atom_site_type_symbol
_atom_site_fract_x
_atom_site_fract_y
_atom_site_fract_z
_atom_site_adp_type
_atom_site_U_iso_or_equiv
_atom_site_site_symmetry_multiplicity
_atom_site_occupancy
_atom_site_calc_flag
Zr1 Zr 0.30060(5) 0.30060(5) 0.23530(6) Uani 0.0472(6) 48 0.5169(19) d
Zr2 Zr 0.21608(6) 0.27942(6) 0.21608(6) Uani 0.0472(6) 48 0.4831(19) d
Co1 Co 0.5 0.25 0 Uani 0.0816(13) 12 1 d
N1 N 0.5 0.2485(2) 0.05189(18) Uani 0.084(3) 48 1 d
C1 C 0.48267(18) 0.2471(3) 0.10930(19) Uani 0.131(5) 96 1 d
C2 C 0.47096(18) 0.2491(2) 0.07182(17) Uani 0.097(4) 96 1 d
C3 C 0.43695(16) 0.25 0.06305(16) Uani 0.099(6) 48 1 d
C4 C 0.4085(3) 0.25 0.0915(3) Uani 0.084(7) 48 1 d
C5 C 0.3910(2) 0.2199(3) 0.0964(2) Uani 0.102(5) 96 1 d
C6 C 0.36452(19) 0.2222(3) 0.1230(2) Uani 0.090(5) 96 1 d
C7 C 0.3594(3) 0.25 0.1406(3) Uani 0.110(8) 48 1 d
C8 C 0.3268(7) 0.25 0.1732(7) Uani 0.168(11) 48 1 d
C9 C 0.5 0.2991(10) 0 Uani 0.27(3) 24 1 d
O1 O 0.3320(3) 0.2817(5) 0.1912(4) Uani 0.219(10) 96 1 d
O2 O 0.3230(8) 0.2750(8) 0.1824(6) Uani 0.170(7) 96 0.494(11) d
O2' O 0.2980(5) 0.3413(3) 0.2458(3) Uani 0.170(7) 96 0.506(11) d
O3 O 0.24863(13) 0.31921(18) 0.24863(13) Uani 0.116(2) 48 1 d
O4 O 0.28241(12) 0.28241(12) 0.28241(12) Uani 0.0205(13) 16 1 d
O5 O 0.5 0.3299(9) 0 Uani 0.41(3) 24 1 d
H1c1 H 0.467856 0.246051 0.129408 Uiso 0.157 96 1 d
H1c5 H 0.39565 0.199061 0.083418 Uiso 0.1228 96 1 d
H1c6 H 0.350298 0.202157 0.1276 Uiso 0.1083 96 1 d

loop_
_atom_site_aniso_label
_atom_site_aniso_type_symbol
_atom_site_aniso_U_11
_atom_site_aniso_U_22
_atom_site_aniso_U_33
_atom_site_aniso_U_12
_atom_site_aniso_U_13
_atom_site_aniso_U_23
Zr1 Zr 0.0443(9) 0.0443(9) 0.0529(12) 0.0373(9) 0.0420(8) 0.0420(8)
Zr2 Zr 0.0443(9) 0.0443(9) 0.0529(12) 0.0373(9) 0.0420(8) 0.0420(8)
Co1 Co 0.01112(19) 0.222(4) 0.01112(19) 0 0 0
N1 N 0.0143(6) 0.227(9) 0.0095(4) 0 0 -0.002(5)
C1 C 0.044(5) 0.321(13) 0.028(5) 0.009(5) 0.002(4) 0.013(6)
C2 C 0.0129(17) 0.251(10) 0.027(4) -0.004(6) -0.006(3) 0.005(5)
C3 C 0.009(4) 0.280(16) 0.009(4) -0.013(6) 0.004(5) -0.013(6)
C4 C 0.037(6) 0.178(18) 0.037(6) -0.001(6) -0.028(7) -0.001(6)
C5 C 0.058(7) 0.191(13) 0.058(6) 0.022(7) 0.006(6) -0.010(7)
C6 C 0.053(6) 0.183(11) 0.035(6) 0.036(6) 0.026(5) 0.022(6)
C7 C 0.054(7) 0.22(2) 0.054(7) 0.025(3) 0.031(8) 0.025425
C8 C 0.199(18) 0.11(2) 0.199(18) 0.030(11) -0.09(2) 0.030(11)
C9 C 0.073(18) 0.68(8) 0.056(16) 0 0 0
O1 O 0.096(7) 0.28(2) 0.28(2) 0.043(7) 0.0210(15) 0.201(16)
O2 O 0.330(17) 0.113(7) 0.067(7) 0.072(11) 0.124(7) 0.051(3)
O2' O 0.330(17) 0.113(7) 0.067(7) 0.072(11) 0.124(7) 0.051(3)
O3 O 0.168(5) 0.0105(3) 0.168(5) 0.0119(4) -0.032(6) 0.011949
O4 O 0.021(2) 0.021(2) 0.021(2) 0 0 0
O5 O 0.40(4) 0.35(4) 0.48(5) 0 0 0

loop_
_atom_type_symbol
_atom_type_scat_dispersion_real
_atom_type_scat_dispersion_imag
_atom_type_scat_source
C 0.0033 0.0016 'International Tables Vol C tables 4.2.6.8 and 6.1.1.1'
H 0.0000 0.0000 'International Tables Vol C tables 4.2.6.8 and 6.1.1.1'
Co 0.3494 0.9721 'International Tables Vol C tables 4.2.6.8 and 6.1.1.1'
N 0.0061 0.0033 'International Tables Vol C tables 4.2.6.8 and 6.1.1.1'
O 0.0106 0.0060 'International Tables Vol C tables 4.2.6.8 and 6.1.1.1'
Zr -2.9673 0.5597 'International Tables Vol C tables 4.2.6.8 and 6.1.1.1'

loop_
_geom_angle_atom_site_label_1
_geom_angle_atom_site_label_2
_geom_angle_atom_site_label_3
_geom_angle_site_symmetry_1
_geom_angle_site_symmetry_3
_geom_angle
Zr2 Zr1 O2' 67_555 . 132.4(7)
Zr2 Zr1 O2' 67_555 38_555 132.4(7)
Zr2 Zr1 O4 67_555 . 93.3(2)
O2' Zr1 O2' . 38_555 93.4(9)
O2' Zr1 O4 . . 95.0(5)
O2' Zr1 O4 38_555 . 95.0(5)
Zr1 Zr2 Zr2 67_555 62_555 132.2(2)
Zr1 Zr2 Zr2 67_555 67_555 132.2(2)
Zr1 Zr2 O2 67_555 67_555 92.2(8)
Zr1 Zr2 O2 67_555 81_555 92.2(8)
Zr2 Zr2 Zr2 62_555 67_555 82.20(10)
Zr2 Zr2 O2 62_555 67_555 80.9(9)
Zr2 Zr2 O2 62_555 81_555 130.3(7)
Zr2 Zr2 O2 67_555 67_555 130.3(7)
Zr2 Zr2 O2 67_555 81_555 80.9(9)
O2 Zr2 O2 67_555 81_555 75.5(11)
N1 Co1 N1 . 3_655 176.7(4)
N1 Co1 N1 . 70_554 90.048(11)
N1 Co1 N1 . 72_555 90.048(11)
N1 Co1 C9 . . 91.7(3)
N1 Co1 C9 . 70_554 88.3(3)
N1 Co1 N1 3_655 70_554 90.048(11)
N1 Co1 N1 3_655 72_555 90.048(11)
N1 Co1 C9 3_655 . 91.7(3)
N1 Co1 C9 3_655 70_554 88.3(3)
N1 Co1 N1 70_554 72_555 176.7(4)
N1 Co1 C9 70_554 . 88.3(3)
N1 Co1 C9 70_554 70_554 91.7(3)
N1 Co1 C9 72_555 . 88.3(3)
N1 Co1 C9 72_555 70_554 91.7(3)
C9 Co1 C9 . 70_554 180.0(5)
Co1 N1 C2 . . 124.4(4)
Co1 N1 C2 . 28_655 124.4(4)
C2 N1 C2 . 28_655 111.0(6)
C1 C1 C2 28_655 . 107.3(6)
C1 C1 H1c1 28_655 . 126.33
C2 C1 H1c1 . . 126.33
N1 C2 C1 . . 107.0(6)
N1 C2 C3 . . 131.1(6)
C1 C2 C3 . . 121.9(6)
C2 C3 C2 . 72_555 119.0(6)
C2 C3 C4 . . 120.5(6)
C2 C3 C4 72_555 . 120.5(6)
C3 C4 C5 . . 116.8(6)
C3 C4 C5 . 72_555 116.8(6)
C5 C4 C5 . 72_555 126.4(9)
C4 C5 C6 . . 113.4(9)
C4 C5 H1c5 . . 123.28
C6 C5 H1c5 . . 123.28
C5 C6 C7 . . 122.2(9)
C5 C6 H1c6 . . 118.89
C7 C6 H1c6 . . 118.89
C6 C7 C6 . 72_555 122.2(10)
O1 C8 O1 . 72_555 152(2)
O1 C8 O2 . . 18.9(17)
O1 C8 O2 . 72_555 141(3)
O1 C8 O2 72_555 . 141(3)
O1 C8 O2 72_555 72_555 18.9(17)
O2 C8 O2 . 72_555 140(3)
Co1 C9 O5 . . 180.0(5)
C8 O1 O2 . . 38(4)
Zr2 O2 C8 67_555 . 119(3)
Zr2 O2 O1 67_555 . 87(3)
C8 O2 O1 . . 124(5)
Zr1 O4 Zr1 . 5_555 118.7(2)
Zr1 O4 Zr1 . 9_555 118.7(2)
Zr1 O4 Zr1 5_555 9_555 118.7(2)

loop_
_geom_bond_atom_site_label_1
_geom_bond_atom_site_label_2
_geom_bond_site_symmetry_2
_geom_bond_distance
Zr1 Zr2 67_555 1.068(3)
Zr1 O2' . 1.619(13)
Zr1 O2' 38_555 1.619(13)
Zr1 O4 . 2.061(5)
Zr2 Zr2 62_555 2.616(3)
Zr2 Zr2 67_555 2.616(3)
Zr2 O2 67_555 2.12(3)
Zr2 O2 81_555 2.12(3)
Co1 N1 . 1.993(7)
Co1 N1 3_655 1.993(7)
Co1 N1 70_554 1.993(7)
Co1 N1 72_555 1.993(7)
Co1 C9 . 1.89(4)
Co1 C9 70_554 1.89(4)
N1 C2 . 1.353(8)
N1 C2 28_655 1.353(8)
C1 C1 28_655 1.331(10)
C1 C2 . 1.509(10)
C1 H1c1 . 0.96
C2 C3 . 1.349(9)
C3 C4 . 1.545(12)
C4 C5 . 1.350(12)
C4 C5 72_555 1.350(12)
C5 C6 . 1.443(12)
C5 H1c5 . 0.96
C6 C7 . 1.280(11)
C6 H1c6 . 0.96
C8 O1 . 1.41(2)
C8 O1 72_555 1.41(2)
C8 O2 . 1.03(3)
C8 O2 72_555 1.03(3)
C9 O5 . 1.18(5)
O1 O2 . 0.55(3)

loop_
_geom_hbond_atom_site_label_D
_geom_hbond_atom_site_label_H
_geom_hbond_atom_site_label_A
_geom_hbond_site_symmetry_A
_geom_hbond_distance_DH
_geom_hbond_distance_HA
_geom_hbond_distance_DA
_geom_hbond_angle_DHA
C6 H1c6 O1 72_555 0.96 2.31 2.755(17) 107.60
C6 H1c6 O2 72_555 0.96 2.44 2.75(3) 98.60

loop_
_smtbx_masks_void_nr
_smtbx_masks_void_average_x
_smtbx_masks_void_average_y
_smtbx_masks_void_average_z
_smtbx_masks_void_volume
_smtbx_masks_void_count_electrons
1 -0.897 -0.972 -0.848 44993.8 3179.1
